data_7046492
loop_
_publ_author_name
'Li, Zhi-Min'
'Qiao, Yu'
'Liu, Chun-Bo'
'Zhou, Yan-Feng'
'Wang, Xiu-Yan'
'Charpentier, Paul A.'
'Che, Guang-Bo'
'Xu, William Z.'
'Liu, Li-Hui'
'Zhu, En-Wei'

_publ_section_title
;
 Syntheses, crystal structures, adsorption properties and visible
 photocatalytic activities of highly stable Pb-based coordination polymers
 constructed by 2-(2-carboxyphenyl)imidazo(4,5-f)-(1,10)phenanthroline and
 bridging linkers.
;
_journal_issue 23
_journal_name_full 'Dalton transactions (Cambridge, England : 2003)'
_journal_page_first 7761
_journal_page_last 7775
_journal_paper_doi 10.1039/c8dt00997j
_journal_volume 47
_journal_year 2018
_chemical_formula_moiety 'C24 H13 N4 O4 Pb'
_chemical_formula_sum 'C24 H13 N4 O4 Pb'
_chemical_formula_weight 628.57
_space_group_IT_number 14
_space_group_name_Hall '-P 2yn'
_space_group_name_H-M_alt 'P 1 21/n 1'
_symmetry_cell_setting monoclinic
_symmetry_space_group_name_Hall '-P 2yn'
_symmetry_space_group_name_H-M 'P 1 21/n 1'
_atom_sites_solution_hydrogens geom
_atom_sites_solution_primary direct
_atom_sites_solution_secondary difmap
_audit_creation_method SHELXL-97
_audit_update_record
;
2017-10-08 deposited with the CCDC.
2018-04-30 downloaded from the CCDC.
;
_cell_angle_alpha 90.00
_cell_angle_beta 100.4280(10)
_cell_angle_gamma 90.00
_cell_formula_units_Z 4
_cell_length_a 9.8725(5)
_cell_length_b 10.8203(5)
_cell_length_c 19.3515(9)
_cell_measurement_reflns_used 6128
_cell_measurement_temperature 293(2)
_cell_measurement_theta_max 26.38
_cell_measurement_theta_min 2.14
_cell_volume 2033.05(17)
_computing_cell_refinement 'SAINT (Bruker, 2002)'
_computing_data_collection 'SMART (Bruker, 2002)'
_computing_data_reduction 'SHELXS97 (Sheldrick, 1997)'
_computing_molecular_graphics 'SHELXS97 (Sheldrick, 1997)'
_computing_publication_material SHELXTL
_computing_structure_refinement 'SHELXL-97 (Sheldrick, 1997)'
_computing_structure_solution 'SHELXS-97 (Sheldrick, 1990)'
_diffrn_ambient_temperature 293(2)
_diffrn_measured_fraction_theta_full 0.998
_diffrn_measured_fraction_theta_max 0.998
_diffrn_measurement_device_type 'CCD area detector'
_diffrn_measurement_method \w
_diffrn_radiation_monochromator graphite
_diffrn_radiation_source 'fine-focus sealed tube'
_diffrn_radiation_type MoK\a
_diffrn_radiation_wavelength 0.71073
_diffrn_reflns_av_R_equivalents 0.0227
_diffrn_reflns_av_sigmaI/netI 0.0271
_diffrn_reflns_limit_h_max 12
_diffrn_reflns_limit_h_min -12
_diffrn_reflns_limit_k_max 13
_diffrn_reflns_limit_k_min -13
_diffrn_reflns_limit_l_max 24
_diffrn_reflns_limit_l_min -20
_diffrn_reflns_number 11347
_diffrn_reflns_theta_full 26.38
_diffrn_reflns_theta_max 26.38
_diffrn_reflns_theta_min 2.14
_diffrn_standards_decay_% none
_diffrn_standards_interval_count none
_diffrn_standards_interval_time none
_diffrn_standards_number none
_exptl_absorpt_coefficient_mu 8.341
_exptl_absorpt_correction_T_max 0.687
_exptl_absorpt_correction_T_min 0.249
_exptl_absorpt_correction_type multi-scan
_exptl_absorpt_process_details '(SADABS; Bruker, 2002)'
_exptl_crystal_colour yellow
_exptl_crystal_density_diffrn 2.054
_exptl_crystal_density_method 'not measured'
_exptl_crystal_description block
_exptl_crystal_F_000 1196
_exptl_crystal_size_max 0.187
_exptl_crystal_size_mid 0.143
_exptl_crystal_size_min 0.045
_refine_diff_density_max 1.440
_refine_diff_density_min -0.679
_refine_diff_density_rms 0.126
_refine_ls_extinction_method none
_refine_ls_goodness_of_fit_ref 1.044
_refine_ls_hydrogen_treatment mixed
_refine_ls_matrix_type full
_refine_ls_number_parameters 298
_refine_ls_number_reflns 4167
_refine_ls_number_restraints 0
_refine_ls_restrained_S_all 1.044
_refine_ls_R_factor_all 0.0267
_refine_ls_R_factor_gt 0.0225
_refine_ls_shift/su_max 0.001
_refine_ls_shift/su_mean 0.000
_refine_ls_structure_factor_coef Fsqd
_refine_ls_weighting_details 'calc w=1/[\s^2^(Fo^2^)+(0.0326P)^2^+0.4974P] where P=(Fo^2^+2Fc^2^)/3'
_refine_ls_weighting_scheme calc
_refine_ls_wR_factor_gt 0.0544
_refine_ls_wR_factor_ref 0.0560
_reflns_number_gt 3736
_reflns_number_total 4167
_reflns_threshold_expression >2\s(I)
_cod_data_source_file c8dt00997j2.cif
_cod_data_source_block 1_CCDC3
_cod_depositor_comments
;
The following automatic conversions were performed:

'_symmetry_cell_setting' value 'Monoclinic' changed to 'monoclinic'
according to
/home/data/users/saulius/crontab/automatic-downloads/rss-feeds/RSC/lib/dictionaries/cif_core.dic
dictionary named 'cif_core.dic' version 2.4.2 from 2011-04-26.

Automatic conversion script
Id: cif_fix_values 4973 2017-02-22 13:04:09Z antanas 

 Adding full bibliography for 7046488--7046492.cif.
;
_cod_original_sg_symbol_Hall '-P 2yc'
_cod_original_sg_symbol_H-M 'P2(1)/n  '
_cod_database_code 7046492

loop_
_symmetry_equiv_pos_as_xyz
'x, y, z'
'-x+1/2, y+1/2, -z+1/2'
'-x, -y, -z'
'x-1/2, -y-1/2, z-1/2'

loop_
_atom_site_label
_atom_site_type_symbol
_atom_site_fract_x
_atom_site_fract_y
_atom_site_fract_z
_atom_site_U_iso_or_equiv
_atom_site_adp_type
_atom_site_occupancy
_atom_site_symmetry_multiplicity
_atom_site_calc_flag
_atom_site_refinement_flags
C1 C 0.1455(4) 0.2742(3) 0.59793(19) 0.0263(8) Uani 1 1 d .
H1 H 0.2245 0.3091 0.6241 0.032 Uiso 1 1 calc R
C2 C 0.0782(4) 0.3365(4) 0.5382(2) 0.0287(9) Uani 1 1 d .
H2 H 0.1114 0.4121 0.5256 0.034 Uiso 1 1 calc R
C3 C -0.0375(4) 0.2851(3) 0.49828(19) 0.0248(8) Uani 1 1 d .
H3 H -0.0833 0.3251 0.4583 0.030 Uiso 1 1 calc R
C4 C -0.0854(3) 0.1708(3) 0.51896(18) 0.0178(7) Uani 1 1 d .
C5 C -0.2005(4) 0.1032(3) 0.48126(19) 0.0187(7) Uani 1 1 d .
C6 C -0.2411(3) -0.0102(3) 0.50341(18) 0.0192(7) Uani 1 1 d .
C7 C -0.1705(4) -0.0668(3) 0.56618(19) 0.0196(7) Uani 1 1 d .
C8 C -0.2081(4) -0.1806(3) 0.5915(2) 0.0267(8) Uani 1 1 d .
H8 H -0.2828 -0.2244 0.5673 0.032 Uiso 1 1 calc R
C9 C -0.1328(4) -0.2264(3) 0.6528(2) 0.0300(9) Uani 1 1 d .
H9 H -0.1558 -0.3021 0.6702 0.036 Uiso 1 1 calc R
C10 C -0.0223(4) -0.1593(3) 0.6887(2) 0.0255(8) Uani 1 1 d .
H10 H 0.0271 -0.1914 0.7303 0.031 Uiso 1 1 calc R
C11 C -0.0560(3) -0.0044(3) 0.60515(18) 0.0172(7) Uani 1 1 d .
C12 C -0.0127(3) 0.1149(3) 0.58022(18) 0.0176(7) Uani 1 1 d .
C13 C -0.3783(3) 0.0313(3) 0.40672(18) 0.0185(7) Uani 1 1 d .
C14 C -0.4955(3) 0.0195(3) 0.34792(19) 0.0185(7) Uani 1 1 d .
C15 C -0.5908(4) -0.0732(3) 0.3555(2) 0.0225(8) Uani 1 1 d .
H15 H -0.5742 -0.1245 0.3946 0.027 Uiso 1 1 calc R
C16 C -0.7095(4) -0.0900(3) 0.3057(2) 0.0256(8) Uani 1 1 d .
H16 H -0.7709 -0.1528 0.3113 0.031 Uiso 1 1 calc R
C17 C -0.7366(4) -0.0134(4) 0.2477(2) 0.0266(8) Uani 1 1 d .
H17 H -0.8167 -0.0235 0.2146 0.032 Uiso 1 1 calc R
C18 C -0.6443(4) 0.0778(3) 0.2393(2) 0.0239(8) Uani 1 1 d .
H18 H -0.6631 0.1289 0.2002 0.029 Uiso 1 1 calc R
C19 C -0.5227(4) 0.0959(3) 0.2880(2) 0.0193(7) Uani 1 1 d .
C20 C -0.4277(3) 0.1958(3) 0.27033(17) 0.0179(7) Uani 1 1 d .
C21 C -0.0914(5) -0.0962(4) 1.0008(2) 0.0385(11) Uani 1 1 d .
H21 H -0.1530 -0.1611 1.0012 0.046 Uiso 1 1 calc R
C22 C -0.0278(5) -0.0795(4) 0.9433(2) 0.0379(11) Uani 1 1 d .
H22 H -0.0471 -0.1333 0.9053 0.045 Uiso 1 1 calc R
C23 C 0.0636(4) 0.0160(3) 0.94176(19) 0.0225(8) Uani 1 1 d .
C24 C 0.1315(4) 0.0350(3) 0.87864(19) 0.0196(7) Uani 1 1 d .
N1 N 0.1009(3) 0.1671(3) 0.61882(15) 0.0212(6) Uani 1 1 d .
N2 N 0.0161(3) -0.0504(3) 0.66582(16) 0.0194(6) Uani 1 1 d .
N3 N -0.2890(3) 0.1281(3) 0.41988(15) 0.0181(6) Uani 1 1 d .
H3A H -0.2884 0.1930 0.3943 0.022 Uiso 1 1 calc R
N4 N -0.3514(3) -0.0549(3) 0.45643(17) 0.0214(7) Uani 1 1 d .
O1 O -0.3045(2) 0.1720(2) 0.27002(13) 0.0217(5) Uani 1 1 d .
O2 O -0.4822(2) 0.3009(2) 0.25478(12) 0.0209(5) Uani 1 1 d .
O3 O 0.2199(3) 0.1193(2) 0.88019(13) 0.0245(6) Uani 1 1 d .
O4 O 0.0960(3) -0.0354(2) 0.82682(13) 0.0230(5) Uani 1 1 d .
Pb Pb 0.205311(12) 0.070079(11) 0.739331(6) 0.01759(6) Uani 1 1 d .

loop_
_atom_site_aniso_label
_atom_site_aniso_U_11
_atom_site_aniso_U_22
_atom_site_aniso_U_33
_atom_site_aniso_U_23
_atom_site_aniso_U_13
_atom_site_aniso_U_12
C1 0.0272(19) 0.028(2) 0.022(2) 0.0012(16) -0.0010(15) -0.0070(16)
C2 0.034(2) 0.0229(19) 0.028(2) 0.0051(17) 0.0029(17) -0.0095(17)
C3 0.028(2) 0.0219(17) 0.0226(19) 0.0071(16) -0.0002(16) -0.0016(15)
C4 0.0197(17) 0.0182(16) 0.0159(17) -0.0018(14) 0.0040(14) 0.0004(14)
C5 0.0204(17) 0.0183(17) 0.0186(18) -0.0010(14) 0.0062(14) -0.0002(14)
C6 0.0183(17) 0.0200(18) 0.0191(18) 0.0008(15) 0.0025(14) 0.0003(14)
C7 0.0225(18) 0.0203(18) 0.0165(18) 0.0017(14) 0.0051(15) -0.0008(14)
C8 0.028(2) 0.0216(19) 0.028(2) 0.0022(16) -0.0009(16) -0.0084(16)
C9 0.039(2) 0.0213(19) 0.029(2) 0.0077(17) 0.0039(18) -0.0080(17)
C10 0.029(2) 0.0223(18) 0.025(2) 0.0063(16) 0.0038(16) 0.0023(16)
C11 0.0168(16) 0.0201(17) 0.0153(17) 0.0014(14) 0.0047(13) 0.0010(14)
C12 0.0185(17) 0.0192(16) 0.0154(17) -0.0020(14) 0.0035(14) -0.0012(14)
C13 0.0185(17) 0.0202(17) 0.0183(19) -0.0016(14) 0.0070(14) -0.0017(14)
C14 0.0148(16) 0.0205(17) 0.0203(18) -0.0028(15) 0.0032(14) 0.0014(14)
C15 0.0218(19) 0.0215(18) 0.026(2) -0.0012(15) 0.0079(16) -0.0039(14)
C16 0.0206(19) 0.0229(19) 0.034(2) -0.0080(17) 0.0074(17) -0.0093(15)
C17 0.0184(18) 0.028(2) 0.031(2) -0.0110(18) -0.0025(15) -0.0002(16)
C18 0.0207(19) 0.0218(19) 0.028(2) -0.0015(15) -0.0002(16) 0.0019(15)
C19 0.0191(17) 0.0157(16) 0.0225(19) -0.0075(14) 0.0023(15) 0.0004(14)
C20 0.0205(17) 0.0205(17) 0.0105(16) -0.0024(14) -0.0027(13) 0.0003(14)
C21 0.054(3) 0.037(2) 0.029(2) -0.0090(19) 0.018(2) -0.027(2)
C22 0.055(3) 0.036(2) 0.026(2) -0.0080(18) 0.014(2) -0.018(2)
C23 0.0275(19) 0.0223(18) 0.0186(19) -0.0010(15) 0.0062(15) -0.0034(16)
C24 0.0212(18) 0.0201(17) 0.0169(18) 0.0052(14) 0.0019(14) 0.0042(15)
N1 0.0248(16) 0.0232(15) 0.0148(15) 0.0014(12) 0.0015(12) -0.0045(13)
N2 0.0205(15) 0.0201(15) 0.0186(16) 0.0031(12) 0.0058(13) -0.0003(12)
N3 0.0188(14) 0.0186(15) 0.0158(15) 0.0028(12) 0.0006(12) -0.0022(12)
N4 0.0227(16) 0.0209(15) 0.0195(17) 0.0006(12) 0.0013(13) -0.0040(12)
O1 0.0185(12) 0.0224(13) 0.0243(13) 0.0005(11) 0.0039(10) 0.0044(10)
O2 0.0203(12) 0.0178(12) 0.0237(13) 0.0017(10) 0.0019(10) 0.0019(10)
O3 0.0264(14) 0.0255(13) 0.0215(14) -0.0005(11) 0.0038(11) -0.0064(11)
O4 0.0308(14) 0.0221(12) 0.0165(13) -0.0016(11) 0.0052(11) -0.0026(11)
Pb 0.01715(8) 0.01901(8) 0.01634(8) 0.00050(5) 0.00226(5) 0.00047(5)

loop_
_atom_type_symbol
_atom_type_description
_atom_type_scat_dispersion_real
_atom_type_scat_dispersion_imag
_atom_type_scat_source
C C 0.0033 0.0016 'International Tables Vol C Tables 4.2.6.8 and 6.1.1.4'
H H 0.0000 0.0000 'International Tables Vol C Tables 4.2.6.8 and 6.1.1.4'
N N 0.0061 0.0033 'International Tables Vol C Tables 4.2.6.8 and 6.1.1.4'
O O 0.0106 0.0060 'International Tables Vol C Tables 4.2.6.8 and 6.1.1.4'
Pb Pb -3.3944 10.1111 'International Tables Vol C Tables 4.2.6.8 and 6.1.1.4'

loop_
_geom_angle_atom_site_label_1
_geom_angle_atom_site_label_2
_geom_angle_atom_site_label_3
_geom_angle
_geom_angle_site_symmetry_1
_geom_angle_site_symmetry_3
N1 C1 C2 122.6(3) . .
N1 C1 H1 118.7 . .
C2 C1 H1 118.7 . .
C3 C2 C1 119.4(4) . .
C3 C2 H2 120.3 . .
C1 C2 H2 120.3 . .
C2 C3 C4 118.9(3) . .
C2 C3 H3 120.6 . .
C4 C3 H3 120.6 . .
C12 C4 C3 118.1(3) . .
C12 C4 C5 116.5(3) . .
C3 C4 C5 125.4(3) . .
N3 C5 C6 105.6(3) . .
N3 C5 C4 131.6(3) . .
C6 C5 C4 122.8(3) . .
N4 C6 C5 110.3(3) . .
N4 C6 C7 128.3(3) . .
C5 C6 C7 121.4(3) . .
C8 C7 C11 118.1(3) . .
C8 C7 C6 123.9(3) . .
C11 C7 C6 118.1(3) . .
C9 C8 C7 119.0(3) . .
C9 C8 H8 120.5 . .
C7 C8 H8 120.5 . .
C8 C9 C10 119.8(3) . .
C8 C9 H9 120.1 . .
C10 C9 H9 120.1 . .
N2 C10 C9 122.7(3) . .
N2 C10 H10 118.7 . .
C9 C10 H10 118.7 . .
N2 C11 C7 122.2(3) . .
N2 C11 C12 118.0(3) . .
C7 C11 C12 119.8(3) . .
N1 C12 C4 122.1(3) . .
N1 C12 C11 116.5(3) . .
C4 C12 C11 121.4(3) . .
N4 C13 N3 111.4(3) . .
N4 C13 C14 121.5(3) . .
N3 C13 C14 127.0(3) . .
C15 C14 C19 118.3(3) . .
C15 C14 C13 115.5(3) . .
C19 C14 C13 126.1(3) . .
C16 C15 C14 121.3(4) . .
C16 C15 H15 119.3 . .
C14 C15 H15 119.3 . .
C17 C16 C15 120.0(3) . .
C17 C16 H16 120.0 . .
C15 C16 H16 120.0 . .
C18 C17 C16 119.5(4) . .
C18 C17 H17 120.2 . .
C16 C17 H17 120.2 . .
C17 C18 C19 121.9(4) . .
C17 C18 H18 119.1 . .
C19 C18 H18 119.1 . .
C18 C19 C14 118.9(3) . .
C18 C19 C20 116.1(3) . .
C14 C19 C20 124.9(3) . .
O1 C20 O2 123.8(3) . .
O1 C20 C19 120.0(3) . .
O2 C20 C19 116.1(3) . .
C22 C21 C23 120.4(4) . 3_557
C22 C21 H21 119.8 . .
C23 C21 H21 119.8 3_557 .
C23 C22 C21 120.6(4) . .
C23 C22 H22 119.7 . .
C21 C22 H22 119.7 . .
C22 C23 C21 119.0(4) . 3_557
C22 C23 C24 120.6(3) . .
C21 C23 C24 120.4(3) 3_557 .
O4 C24 O3 123.4(3) . .
O4 C24 C23 117.5(3) . .
O3 C24 C23 119.1(3) . .
C1 N1 C12 118.9(3) . .
C1 N1 Pb 121.8(2) . .
C12 N1 Pb 118.8(2) . .
C10 N2 C11 118.4(3) . .
C10 N2 Pb 119.9(2) . .
C11 N2 Pb 121.6(2) . .
C13 N3 C5 107.5(3) . .
C13 N3 H3A 126.3 . .
C5 N3 H3A 126.3 . .
C13 N4 C6 105.2(3) . .
C20 O2 Pb 104.4(2) . 4_565
C24 O3 Pb 85.7(2) . .
C24 O4 Pb 100.1(2) . .
O2 Pb O4 74.71(8) 4_666 .
O2 Pb N2 81.90(9) 4_666 .
O4 Pb N2 76.88(9) . .
O2 Pb N1 71.59(9) 4_666 .
O4 Pb N1 131.06(9) . .
N2 Pb N1 64.22(9) . .
O2 Pb O3 70.43(8) 4_666 .
O4 Pb O3 49.96(8) . .
N2 Pb O3 124.30(8) . .
N1 Pb O3 138.77(8) . .

loop_
_geom_bond_atom_site_label_1
_geom_bond_atom_site_label_2
_geom_bond_distance
_geom_bond_site_symmetry_2
C1 N1 1.328(4) .
C1 C2 1.397(5) .
C1 H1 0.9300 .
C2 C3 1.376(5) .
C2 H2 0.9300 .
C3 C4 1.408(5) .
C3 H3 0.9300 .
C4 C12 1.406(5) .
C4 C5 1.435(5) .
C5 N3 1.368(4) .
C5 C6 1.383(5) .
C6 N4 1.373(4) .
C6 C7 1.425(5) .
C7 C8 1.400(5) .
C7 C11 1.412(5) .
C8 C9 1.373(5) .
C8 H8 0.9300 .
C9 C10 1.387(5) .
C9 H9 0.9300 .
C10 N2 1.337(4) .
C10 H10 0.9300 .
C11 N2 1.352(4) .
C11 C12 1.469(5) .
C12 N1 1.353(4) .
C13 N4 1.331(4) .
C13 N3 1.363(4) .
C13 C14 1.475(5) .
C14 C15 1.400(5) .
C14 C19 1.410(5) .
C15 C16 1.388(5) .
C15 H15 0.9300 .
C16 C17 1.381(6) .
C16 H16 0.9300 .
C17 C18 1.372(5) .
C17 H17 0.9300 .
C18 C19 1.399(5) .
C18 H18 0.9300 .
C19 C20 1.511(5) .
C20 O1 1.244(4) .
C20 O2 1.271(4) .
C21 C22 1.386(6) .
C21 C23 1.397(5) 3_557
C21 H21 0.9300 .
C22 C23 1.376(5) .
C22 H22 0.9300 .
C23 C21 1.397(5) 3_557
C23 C24 1.510(5) .
C24 O4 1.257(4) .
C24 O3 1.259(4) .
N1 Pb 2.595(3) .
N2 Pb 2.500(3) .
N3 H3A 0.8600 .
O2 Pb 2.380(2) 4_565
O3 Pb 2.755(3) .
O4 Pb 2.448(3) .
Pb O2 2.380(2) 4_666

loop_
_geom_hbond_atom_site_label_D
_geom_hbond_atom_site_label_H
_geom_hbond_atom_site_label_A
_geom_hbond_distance_DH
_geom_hbond_distance_HA
_geom_hbond_distance_DA
_geom_hbond_angle_DHA
_geom_hbond_site_symmetry_A
N3 H3A O3 0.86 2.05 2.844(4) 152.8 4_565
